data_7105503
loop_
_publ_author_name
'Lam, Oanh P.'
'Bart, Suzanne C.'
'Kameo, Hajime'
'Heinemann, Frank W.'
'Meyer, Karsten'

_publ_section_title
;
 Insights into the mechanism of carbonate formation through reductive
 cleavage of carbon dioxide with low-valent uranium centers
;
_journal_issue 18
_journal_name_full 'Chemical Communications'
_journal_page_first 3137
_journal_page_last 3139
_journal_paper_doi 10.1039/b927142b
_journal_volume 46
_journal_year 2010
_chemical_formula_moiety 'C58 H76 N O5 U, C4 H10 O2'
_chemical_formula_sum 'C62 H86 N O7 U'
_chemical_formula_weight 1195.35
_chemical_name_systematic
;
?
;
_space_group_IT_number 14
_symmetry_cell_setting monoclinic
_symmetry_space_group_name_Hall '-P 2ybc'
_symmetry_space_group_name_H-M 'P 1 21/c 1'
_atom_sites_solution_hydrogens geom
_atom_sites_solution_primary direct
_atom_sites_solution_secondary difmap
_audit_creation_method SHELXL-97
_cell_angle_alpha 90.00
_cell_angle_beta 94.067(8)
_cell_angle_gamma 90.00
_cell_formula_units_Z 4
_cell_length_a 12.672(2)
_cell_length_b 11.219(2)
_cell_length_c 38.622(3)
_cell_measurement_reflns_used 191
_cell_measurement_temperature 150(2)
_cell_measurement_theta_max 20.00
_cell_measurement_theta_min 6.00
_cell_volume 5477.0(14)
_computing_cell_refinement 'EVALCCD (Duisenberg, 2003)'
_computing_data_collection 'COLLECT (Bruker-Nonius, 2002)'
_computing_data_reduction 'EVALCCD (Duisenberg, 2003)'
_computing_molecular_graphics 'SHELXTL 6.12 (Bruker AXS, 2002)'
_computing_publication_material 'SHELXTL 6.12 (Bruker AXS, 2002)'
_computing_structure_refinement 'SHELXTL 6.12 (Bruker AXS, 2002)'
_computing_structure_solution 'SHELXTL 6.12 (Bruker AXS, 2002)'
_diffrn_ambient_temperature 150(2)
_diffrn_detector_area_resol_mean 9
_diffrn_measured_fraction_theta_full 0.992
_diffrn_measured_fraction_theta_max 0.992
_diffrn_measurement_device_type 'Bruker-Nonius KappaCCD'
_diffrn_measurement_method
;
\f- and \w-rotations with 0.60 \% and 33 sec per frame
;
_diffrn_radiation_monochromator graphite
_diffrn_radiation_source 'fine-focus sealed tube'
_diffrn_radiation_type MoK\a
_diffrn_radiation_wavelength 0.71073
_diffrn_reflns_av_R_equivalents 0.0860
_diffrn_reflns_av_sigmaI/netI 0.0734
_diffrn_reflns_limit_h_max 16
_diffrn_reflns_limit_h_min -16
_diffrn_reflns_limit_k_max 14
_diffrn_reflns_limit_k_min -14
_diffrn_reflns_limit_l_max 48
_diffrn_reflns_limit_l_min -49
_diffrn_reflns_number 57996
_diffrn_reflns_theta_full 27.10
_diffrn_reflns_theta_max 27.10
_diffrn_reflns_theta_min 3.14
_exptl_absorpt_coefficient_mu 3.017
_exptl_absorpt_correction_T_max 0.790
_exptl_absorpt_correction_T_min 0.581
_exptl_absorpt_correction_type multi-scan
_exptl_absorpt_process_details 'SADABS, Bruker-AXS, 2002'
_exptl_crystal_colour brown
_exptl_crystal_density_diffrn 1.450
_exptl_crystal_density_method 'not measured'
_exptl_crystal_description plate
_exptl_crystal_F_000 2452
_exptl_crystal_size_max 0.31
_exptl_crystal_size_mid 0.18
_exptl_crystal_size_min 0.08
_refine_diff_density_max 1.189
_refine_diff_density_min -1.153
_refine_diff_density_rms 0.125
_refine_ls_extinction_method none
_refine_ls_goodness_of_fit_ref 1.028
_refine_ls_hydrogen_treatment constr
_refine_ls_matrix_type full
_refine_ls_number_parameters 834
_refine_ls_number_reflns 11997
_refine_ls_number_restraints 394
_refine_ls_restrained_S_all 1.013
_refine_ls_R_factor_all 0.0809
_refine_ls_R_factor_gt 0.0454
_refine_ls_shift/su_max 0.004
_refine_ls_shift/su_mean 0.000
_refine_ls_structure_factor_coef Fsqd
_refine_ls_weighting_details 'calc w=1/[\s^2^(Fo^2^)+(0.0325P)^2^+11.0330P] where P=(Fo^2^+2Fc^2^)/3'
_refine_ls_weighting_scheme calc
_refine_ls_wR_factor_gt 0.0816
_refine_ls_wR_factor_ref 0.0911
_reflns_number_gt 8556
_reflns_number_total 11997
_reflns_threshold_expression >2sigma(I)
_cod_data_source_file b927142b.txt
_cod_data_source_block opl0911
_cod_original_sg_symbol_Hall -P2ybc
_cod_original_sg_symbol_H-M P2(1)/c
_cod_database_code 7105503

loop_
_symmetry_equiv_pos_as_xyz
'x, y, z'
'-x, y+1/2, -z+1/2'
'-x, -y, -z'
'x, -y-1/2, z-1/2'

loop_
_atom_site_label
_atom_site_type_symbol
_atom_site_fract_x
_atom_site_fract_y
_atom_site_fract_z
_atom_site_U_iso_or_equiv
_atom_site_adp_type
_atom_site_occupancy
_atom_site_symmetry_multiplicity
_atom_site_calc_flag
_atom_site_refinement_flags
_atom_site_disorder_assembly
_atom_site_disorder_group
U1 U 0.428549(13) 0.128036(15) 0.634891(4) 0.01965(6) Uani 1 1 d . . .
O1 O 0.3441(3) 0.0157(3) 0.59481(10) 0.0236(9) Uani 0.839(3) 1 d PU A 1
O2 O 0.4022(3) 0.0816(3) 0.69042(10) 0.0269(9) Uani 0.839(3) 1 d PU A 1
O3 O 0.5963(3) 0.1437(3) 0.62415(12) 0.0249(9) Uani 0.839(3) 1 d PU A 1
O1A O 0.4061(16) 0.0450(17) 0.5798(5) 0.022(3) Uani 0.161(3) 1 d PU A 2
O2A O 0.3284(16) 0.0446(17) 0.6693(5) 0.023(3) Uani 0.161(3) 1 d PU A 2
O3A O 0.5923(15) 0.1535(17) 0.6476(6) 0.023(3) Uani 0.161(3) 1 d PU A 2
N1 N 0.5062(3) -0.0870(3) 0.64454(9) 0.0188(8) Uani 1 1 d . A .
C1 C 0.4225(5) -0.1770(5) 0.63403(15) 0.0208(12) Uani 0.839(3) 1 d PU A 1
H1A H 0.4458 -0.2562 0.6429 0.025 Uiso 0.839(3) 1 calc PR A 1
H1B H 0.3568 -0.1559 0.6450 0.025 Uiso 0.839(3) 1 calc PR A 1
C2 C 0.3990(4) -0.1849(5) 0.59571(14) 0.0195(10) Uani 0.839(3) 1 d PU A 1
C3 C 0.3577(4) -0.0856(5) 0.57719(15) 0.0208(11) Uani 0.839(3) 1 d PU A 1
C4 C 0.3342(6) -0.0945(7) 0.54060(19) 0.0228(13) Uani 0.839(3) 1 d PU A 1
C5 C 0.3521(5) -0.2047(7) 0.52537(19) 0.0225(13) Uani 0.839(3) 1 d PU A 1
H5A H 0.3362 -0.2121 0.5010 0.027 Uiso 0.839(3) 1 calc PR A 1
C6 C 0.3914(6) -0.3043(6) 0.54334(17) 0.0235(13) Uani 0.839(3) 1 d PU A 1
C7 C 0.4162(4) -0.2914(5) 0.57828(15) 0.0215(11) Uani 0.839(3) 1 d PU A 1
H7A H 0.4459 -0.3571 0.5910 0.026 Uiso 0.839(3) 1 calc PR A 1
C1A C 0.553(2) -0.122(3) 0.6079(7) 0.021(3) Uani 0.161(3) 1 d PU A 2
H1AA H 0.5947 -0.0546 0.5999 0.025 Uiso 0.161(3) 1 calc PR A 2
H1AB H 0.6011 -0.1911 0.6117 0.025 Uiso 0.161(3) 1 calc PR A 2
C2A C 0.4676(16) -0.1547(17) 0.5790(5) 0.021(2) Uani 0.161(3) 1 d PGU A 2
C3A C 0.404(2) -0.0640(16) 0.5644(6) 0.020(3) Uani 0.161(3) 1 d PGU A 2
C4A C 0.333(2) -0.088(2) 0.5361(7) 0.021(3) Uani 0.161(3) 1 d PGU A 2
C5A C 0.326(2) -0.202(3) 0.5223(7) 0.021(3) Uani 0.161(3) 1 d PGU A 2
H5AA H 0.2776 -0.2184 0.5030 0.026 Uiso 0.161(3) 1 calc PR A 2
C6A C 0.390(2) -0.293(2) 0.5368(7) 0.021(2) Uani 0.161(3) 1 d PGU A 2
C7A C 0.4603(19) -0.2691(15) 0.5652(6) 0.021(2) Uani 0.161(3) 1 d PGU A 2
H7AA H 0.5037 -0.3310 0.5751 0.026 Uiso 0.161(3) 1 calc PR A 2
C8 C 0.5388(4) -0.1073(5) 0.68246(13) 0.0215(12) Uani 0.839(3) 1 d PU A 1
H8A H 0.5808 -0.1816 0.6847 0.026 Uiso 0.839(3) 1 calc PR A 1
H8B H 0.5853 -0.0408 0.6908 0.026 Uiso 0.839(3) 1 calc PR A 1
C9 C 0.4490(4) -0.1165(5) 0.70545(13) 0.0232(10) Uani 0.839(3) 1 d PU A 1
C10 C 0.3812(5) -0.0183(5) 0.70798(14) 0.0231(10) Uani 0.839(3) 1 d PU A 1
C11 C 0.2939(5) -0.0278(6) 0.72901(16) 0.0225(12) Uani 0.839(3) 1 d PU A 1
C12 C 0.2791(7) -0.1377(8) 0.74496(19) 0.0282(13) Uani 0.839(3) 1 d PDU A 1
H12A H 0.2191 -0.1464 0.7582 0.034 Uiso 0.839(3) 1 calc PR A 1
C13 C 0.3457(6) -0.2349(7) 0.74288(17) 0.0289(14) Uani 0.839(3) 1 d PDU A 1
C14 C 0.4299(5) -0.2227(5) 0.72242(14) 0.0253(11) Uani 0.839(3) 1 d PDU A 1
H14A H 0.4759 -0.2885 0.7199 0.030 Uiso 0.839(3) 1 calc PR A 1
C8A C 0.425(3) -0.174(3) 0.6502(9) 0.023(3) Uani 0.161(3) 1 d PU A 2
H8AA H 0.4552 -0.2549 0.6499 0.028 Uiso 0.161(3) 1 calc PR A 2
H8AB H 0.3678 -0.1679 0.6315 0.028 Uiso 0.161(3) 1 calc PR A 2
C9A C 0.3800(17) -0.1487(16) 0.6859(4) 0.0233(17) Uani 0.161(3) 1 d PGU A 2
C10A C 0.3248(18) -0.0453(16) 0.6928(6) 0.0230(17) Uani 0.161(3) 1 d PGU A 2
C11A C 0.271(2) -0.037(2) 0.7228(7) 0.023(3) Uani 0.161(3) 1 d PGU A 2
C12A C 0.272(3) -0.132(3) 0.7459(6) 0.025(3) Uani 0.161(3) 1 d PGDU A 2
H12B H 0.2349 -0.1265 0.7664 0.029 Uiso 0.161(3) 1 calc PR A 2
C13A C 0.327(3) -0.236(2) 0.7390(5) 0.025(2) Uani 0.161(3) 1 d PGDU A 2
C14A C 0.3812(19) -0.2438(16) 0.7090(5) 0.025(2) Uani 0.161(3) 1 d PGDU A 2
H14B H 0.4189 -0.3144 0.7043 0.030 Uiso 0.161(3) 1 calc PR A 2
C15 C 0.5974(4) -0.1071(5) 0.62388(15) 0.0211(12) Uani 0.839(3) 1 d PU A 1
H15A H 0.5736 -0.0939 0.5992 0.025 Uiso 0.839(3) 1 calc PR A 1
H15B H 0.6173 -0.1921 0.6263 0.025 Uiso 0.839(3) 1 calc PR A 1
C16 C 0.6954(4) -0.0344(5) 0.63166(14) 0.0200(10) Uani 0.839(3) 1 d PU A 1
C17 C 0.6915(4) 0.0901(5) 0.62759(15) 0.0202(10) Uani 0.839(3) 1 d PU A 1
C18 C 0.7877(6) 0.1550(6) 0.62630(18) 0.0216(12) Uani 0.839(3) 1 d PU A 1
C19 C 0.8802(6) 0.0900(8) 0.6313(3) 0.0239(12) Uani 0.839(3) 1 d PU A 1
H19A H 0.9451 0.1320 0.6308 0.029 Uiso 0.839(3) 1 calc PR A 1
C20 C 0.8852(5) -0.0308(7) 0.6368(2) 0.0228(12) Uani 0.839(3) 1 d PU A 1
C21 C 0.7921(4) -0.0922(5) 0.63675(15) 0.0215(11) Uani 0.839(3) 1 d PU A 1
H21A H 0.7936 -0.1760 0.6402 0.026 Uiso 0.839(3) 1 calc PR A 1
C15A C 0.593(2) -0.079(3) 0.6690(8) 0.020(3) Uani 0.161(3) 1 d PU A 2
H15C H 0.6122 -0.1608 0.6769 0.024 Uiso 0.161(3) 1 calc PR A 2
H15D H 0.5708 -0.0346 0.6894 0.024 Uiso 0.161(3) 1 calc PR A 2
C16A C 0.6911(14) -0.0193(17) 0.6563(6) 0.0202(16) Uani 0.161(3) 1 d PGU A 2
C17A C 0.6892(18) 0.0993(17) 0.6458(6) 0.0204(15) Uani 0.161(3) 1 d PGU A 2
C18A C 0.778(2) 0.150(2) 0.6329(9) 0.020(3) Uani 0.161(3) 1 d PGU A 2
C19A C 0.869(2) 0.083(3) 0.6304(12) 0.021(3) Uani 0.161(3) 1 d PGU A 2
H19B H 0.9302 0.1174 0.6215 0.025 Uiso 0.161(3) 1 calc PR A 2
C20A C 0.8712(17) -0.036(3) 0.6408(11) 0.021(2) Uani 0.161(3) 1 d PGU A 2
C21A C 0.7821(18) -0.0870(18) 0.6537(7) 0.021(2) Uani 0.161(3) 1 d PGU A 2
H21B H 0.7834 -0.1681 0.6609 0.025 Uiso 0.161(3) 1 calc PR A 2
C22 C 0.2912(4) 0.0126(4) 0.51837(12) 0.0296(12) Uani 1 1 d . . .
C23 C 0.2348(7) 0.0921(7) 0.45843(17) 0.068(2) Uani 1 1 d . . .
H23A H 0.2225 0.0695 0.4334 0.082 Uiso 1 1 calc R A .
C24 C 0.3369(6) 0.2213(6) 0.49934(17) 0.065(2) Uani 1 1 d . . .
H24A H 0.3920 0.2852 0.5014 0.078 Uiso 1 1 calc R A .
C25 C 0.1513(5) 0.1725(6) 0.51147(15) 0.0480(16) Uani 1 1 d . . .
H25A H 0.0844 0.2039 0.5203 0.058 Uiso 1 1 calc R A .
C26 C 0.2696(6) -0.0208(6) 0.48025(14) 0.0552(19) Uani 1 1 d . A .
H26A H 0.2130 -0.0817 0.4779 0.066 Uiso 1 1 calc R . .
H26B H 0.3343 -0.0552 0.4713 0.066 Uiso 1 1 calc R . .
C27 C 0.3180(8) 0.1867(7) 0.46218(18) 0.079(3) Uani 1 1 d . A .
H27A H 0.3845 0.1566 0.4534 0.095 Uiso 1 1 calc R . .
H27B H 0.2949 0.2573 0.4483 0.095 Uiso 1 1 calc R . .
C28 C 0.2352(5) 0.2683(5) 0.51284(16) 0.0510(18) Uani 1 1 d . A .
H28A H 0.2492 0.2959 0.5371 0.061 Uiso 1 1 calc R . .
H28B H 0.2096 0.3373 0.4986 0.061 Uiso 1 1 calc R . .
C29 C 0.1913(4) 0.0636(5) 0.53286(14) 0.0365(13) Uani 1 1 d . A .
H29A H 0.2071 0.0874 0.5574 0.044 Uiso 1 1 calc R . .
H29B H 0.1356 0.0016 0.5322 0.044 Uiso 1 1 calc R . .
C30 C 0.1318(7) 0.1321(8) 0.47206(19) 0.086(3) Uani 1 1 d . A .
H30A H 0.0801 0.0659 0.4703 0.104 Uiso 1 1 calc R . .
H30B H 0.1022 0.1994 0.4579 0.104 Uiso 1 1 calc R . .
C31 C 0.3764(5) 0.1126(5) 0.52045(17) 0.0480(16) Uani 1 1 d . A .
H31A H 0.3924 0.1360 0.5450 0.058 Uiso 1 1 calc R . .
H31B H 0.4424 0.0823 0.5113 0.058 Uiso 1 1 calc R . .
C32 C 0.4027(5) -0.4211(5) 0.52451(14) 0.0415(15) Uani 1 1 d . . .
H32A H 0.4064 -0.4866 0.5413 0.062 Uiso 0.839(3) 1 calc PR A 1
H32B H 0.4675 -0.4197 0.5121 0.062 Uiso 0.839(3) 1 calc PR A 1
H32C H 0.3415 -0.4327 0.5079 0.062 Uiso 0.839(3) 1 calc PR A 1
H32D H 0.4053 -0.4750 0.5445 0.062 Uiso 0.161(3) 1 calc PR A 2
H32E H 0.4685 -0.4280 0.5128 0.062 Uiso 0.161(3) 1 calc PR A 2
H32F H 0.3427 -0.4426 0.5083 0.062 Uiso 0.161(3) 1 calc PR A 2
C33 C 0.2173(4) 0.0772(5) 0.73286(12) 0.0258(11) Uani 1 1 d . . .
C34 C 0.0539(7) 0.1529(7) 0.7596(2) 0.076(3) Uani 1 1 d . . .
H34A H -0.0049 0.1287 0.7741 0.091 Uiso 1 1 calc R A .
C35 C 0.0949(6) 0.2297(8) 0.70382(17) 0.067(2) Uani 1 1 d . . .
H35A H 0.0642 0.2577 0.6807 0.081 Uiso 1 1 calc R A .
C36 C 0.2051(5) 0.2887(6) 0.7559(2) 0.062(2) Uani 1 1 d . . .
H36A H 0.2456 0.3552 0.7679 0.075 Uiso 1 1 calc R A .
C37 C 0.1297(5) 0.0460(6) 0.75643(18) 0.0574(19) Uani 1 1 d . A .
H37A H 0.1614 0.0240 0.7797 0.069 Uiso 1 1 calc R . .
H37B H 0.0895 -0.0235 0.7468 0.069 Uiso 1 1 calc R . .
C38 C 0.0082(6) 0.1943(7) 0.7251(3) 0.083(3) Uani 1 1 d . A .
H38A H -0.0337 0.1295 0.7134 0.099 Uiso 1 1 calc R . .
H38B H -0.0394 0.2630 0.7281 0.099 Uiso 1 1 calc R . .
C39 C 0.1585(6) 0.3285(6) 0.72089(18) 0.059(2) Uani 1 1 d . A .
H39A H 0.1127 0.3989 0.7236 0.070 Uiso 1 1 calc R . .
H39B H 0.2159 0.3516 0.7062 0.070 Uiso 1 1 calc R . .
C40 C 0.2791(5) 0.1804(5) 0.75046(17) 0.0453(15) Uani 1 1 d . A .
H40A H 0.3366 0.2051 0.7359 0.054 Uiso 1 1 calc R . .
H40B H 0.3117 0.1538 0.7732 0.054 Uiso 1 1 calc R . .
C41 C 0.1154(6) 0.2476(8) 0.77759(16) 0.074(3) Uani 1 1 d . A .
H41A H 0.1454 0.2180 0.8004 0.088 Uiso 1 1 calc R . .
H41B H 0.0685 0.3159 0.7818 0.088 Uiso 1 1 calc R . .
C42 C 0.1653(5) 0.1207(6) 0.69862(15) 0.0576(19) Uani 1 1 d . A .
H42A H 0.1219 0.0558 0.6876 0.069 Uiso 1 1 calc R . .
H42B H 0.2206 0.1420 0.6828 0.069 Uiso 1 1 calc R . .
C43 C 0.3230(10) -0.3499(7) 0.7611(4) 0.044(2) Uani 0.839(3) 1 d PDU A 1
H43A H 0.3844 -0.4029 0.7607 0.067 Uiso 0.839(3) 1 calc PR A 1
H43B H 0.2612 -0.3885 0.7492 0.067 Uiso 0.839(3) 1 calc PR A 1
H43C H 0.3087 -0.3331 0.7852 0.067 Uiso 0.839(3) 1 calc PR A 1
C43A C 0.330(5) -0.347(3) 0.7631(19) 0.045(5) Uani 0.161(3) 1 d PDU A 2
H43D H 0.2590 -0.3626 0.7704 0.068 Uiso 0.161(3) 1 calc PR A 2
H43E H 0.3785 -0.3318 0.7836 0.068 Uiso 0.161(3) 1 calc PR A 2
H43F H 0.3549 -0.4159 0.7505 0.068 Uiso 0.161(3) 1 calc PR A 2
C44 C 0.7862(4) 0.2880(4) 0.61925(12) 0.0213(10) Uani 1 1 d . . .
C45 C 0.8974(4) 0.4688(5) 0.60595(14) 0.0340(13) Uani 1 1 d . . .
H45A H 0.9712 0.4960 0.6028 0.041 Uiso 1 1 calc R A .
C46 C 0.7425(4) 0.4928(4) 0.64135(15) 0.0353(13) Uani 1 1 d . . .
H46A H 0.7141 0.5370 0.6612 0.042 Uiso 1 1 calc R A .
C47 C 0.7158(5) 0.4496(5) 0.57796(15) 0.0422(15) Uani 1 1 d . . .
H47A H 0.6698 0.4656 0.5563 0.051 Uiso 1 1 calc R A .
C48 C 0.8972(4) 0.3345(4) 0.61397(14) 0.0283(12) Uani 1 1 d . A .
H48A H 0.9265 0.2906 0.5946 0.034 Uiso 1 1 calc R . .
H48B H 0.9437 0.3191 0.6352 0.034 Uiso 1 1 calc R . .
C49 C 0.8538(4) 0.5357(5) 0.63625(15) 0.0371(14) Uani 1 1 d . A .
H49A H 0.8998 0.5215 0.6577 0.044 Uiso 1 1 calc R . .
H49B H 0.8530 0.6223 0.6314 0.044 Uiso 1 1 calc R . .
C50 C 0.6716(4) 0.5152(5) 0.60864(16) 0.0414(15) Uani 1 1 d . A .
H50A H 0.6680 0.6018 0.6037 0.050 Uiso 1 1 calc R . .
H50B H 0.5992 0.4865 0.6120 0.050 Uiso 1 1 calc R . .
C51 C 0.7178(5) 0.3149(5) 0.58553(14) 0.0379(14) Uani 1 1 d . A .
H51A H 0.7468 0.2720 0.5659 0.046 Uiso 1 1 calc R . .
H51B H 0.6447 0.2862 0.5878 0.046 Uiso 1 1 calc R . .
C52 C 0.8278(5) 0.4927(5) 0.57321(15) 0.0476(16) Uani 1 1 d . A .
H52A H 0.8564 0.4507 0.5534 0.057 Uiso 1 1 calc R . .
H52B H 0.8269 0.5792 0.5681 0.057 Uiso 1 1 calc R . .
C53 C 0.7435(4) 0.3586(4) 0.64929(13) 0.0296(12) Uani 1 1 d . A .
H53A H 0.7884 0.3433 0.6709 0.036 Uiso 1 1 calc R . .
H53B H 0.6708 0.3317 0.6530 0.036 Uiso 1 1 calc R . .
C54 C 0.9873(4) -0.0985(5) 0.63995(18) 0.0466(16) Uani 1 1 d . . .
H54A H 0.9790 -0.1699 0.6541 0.070 Uiso 0.839(3) 1 calc PR A 1
H54B H 1.0431 -0.0479 0.6510 0.070 Uiso 0.839(3) 1 calc PR A 1
H54C H 1.0067 -0.1219 0.6168 0.070 Uiso 0.839(3) 1 calc PR A 1
H54D H 0.9887 -0.1723 0.6536 0.070 Uiso 0.161(3) 1 calc PR A 2
H54E H 1.0417 -0.0438 0.6499 0.070 Uiso 0.161(3) 1 calc PR A 2
H54F H 1.0013 -0.1169 0.6159 0.070 Uiso 0.161(3) 1 calc PR A 2
O4 O 0.4376(3) 0.3496(3) 0.65911(9) 0.0321(9) Uani 1 1 d . A .
O5 O 0.2928(3) 0.2835(3) 0.60744(9) 0.0350(9) Uani 1 1 d . A .
C55 C 0.4800(5) 0.3836(6) 0.69278(14) 0.0451(15) Uani 1 1 d . . .
H55A H 0.5248 0.4542 0.6910 0.068 Uiso 1 1 calc R A .
H55B H 0.5224 0.3180 0.7032 0.068 Uiso 1 1 calc R . .
H55C H 0.4220 0.4020 0.7074 0.068 Uiso 1 1 calc R . .
C56 C 0.3712(5) 0.4403(5) 0.64277(15) 0.0388(14) Uani 1 1 d . . .
H56A H 0.4100 0.5168 0.6423 0.047 Uiso 1 1 calc R A .
H56B H 0.3074 0.4522 0.6558 0.047 Uiso 1 1 calc R . .
C57 C 0.3404(5) 0.3992(5) 0.60657(15) 0.0399(14) Uani 1 1 d . A .
H57A H 0.2897 0.4564 0.5951 0.048 Uiso 1 1 calc R . .
H57B H 0.4038 0.3959 0.5930 0.048 Uiso 1 1 calc R . .
C58 C 0.1807(4) 0.2841(6) 0.60997(15) 0.0452(16) Uani 1 1 d . . .
H58A H 0.1464 0.3241 0.5896 0.068 Uiso 1 1 calc R A .
H58B H 0.1640 0.3267 0.6311 0.068 Uiso 1 1 calc R . .
H58C H 0.1550 0.2019 0.6110 0.068 Uiso 1 1 calc R . .
O6 O 0.1238(3) 0.6211(4) 0.64121(11) 0.0532(11) Uani 1 1 d . . .
O7 O 0.1398(3) 0.5710(3) 0.56731(10) 0.0414(10) Uani 1 1 d . . .
C59 C 0.1604(6) 0.6429(6) 0.67525(17) 0.0613(19) Uani 1 1 d . . .
H59A H 0.1256 0.5885 0.6907 0.092 Uiso 1 1 calc R . .
H59B H 0.1444 0.7254 0.6813 0.092 Uiso 1 1 calc R . .
H59C H 0.2371 0.6302 0.6778 0.092 Uiso 1 1 calc R . .
C60 C 0.1784(4) 0.6908(6) 0.61772(15) 0.0434(15) Uani 1 1 d . . .
H60A H 0.2520 0.6614 0.6173 0.052 Uiso 1 1 calc R . .
H60B H 0.1812 0.7746 0.6258 0.052 Uiso 1 1 calc R . .
C61 C 0.1248(4) 0.6855(5) 0.58138(14) 0.0365(13) Uani 1 1 d . . .
H61A H 0.0482 0.7018 0.5822 0.044 Uiso 1 1 calc R . .
H61B H 0.1553 0.7467 0.5666 0.044 Uiso 1 1 calc R . .
C62 C 0.0942(5) 0.5637(7) 0.53300(16) 0.0606(19) Uani 1 1 d . . .
H62A H 0.1067 0.4842 0.5236 0.091 Uiso 1 1 calc R . .
H62B H 0.1263 0.6239 0.5186 0.091 Uiso 1 1 calc R . .
H62C H 0.0179 0.5781 0.5329 0.091 Uiso 1 1 calc R . .

loop_
_atom_site_aniso_label
_atom_site_aniso_U_11
_atom_site_aniso_U_22
_atom_site_aniso_U_33
_atom_site_aniso_U_23
_atom_site_aniso_U_13
_atom_site_aniso_U_12
U1 0.02006(9) 0.01311(9) 0.02589(9) -0.00079(9) 0.00235(6) 0.00219(9)
O1 0.029(2) 0.016(2) 0.024(2) 0.0014(17) -0.0044(17) 0.0005(18)
O2 0.033(2) 0.020(2) 0.028(2) 0.0022(18) 0.0081(18) 0.0029(18)
O3 0.0194(19) 0.012(2) 0.043(3) 0.006(2) 0.0021(19) 0.0031(16)
O1A 0.028(5) 0.014(5) 0.023(5) 0.006(5) -0.005(5) -0.002(5)
O2A 0.029(5) 0.016(5) 0.023(5) 0.002(5) 0.006(5) 0.004(5)
O3A 0.019(5) 0.010(5) 0.040(5) 0.006(5) 0.006(5) 0.007(4)
N1 0.019(2) 0.0145(19) 0.023(2) -0.0026(16) -0.0008(16) -0.0004(16)
C1 0.026(3) 0.013(2) 0.023(3) 0.000(3) 0.001(3) 0.000(2)
C2 0.021(2) 0.015(2) 0.022(2) -0.0011(19) 0.0018(19) -0.0017(19)
C3 0.021(2) 0.015(2) 0.026(2) -0.001(2) 0.002(2) -0.003(2)
C4 0.025(3) 0.019(3) 0.024(3) 0.000(2) 0.003(2) 0.001(2)
C5 0.024(3) 0.024(3) 0.020(3) -0.003(2) 0.002(2) 0.001(3)
C6 0.027(3) 0.017(3) 0.027(3) -0.003(2) 0.004(2) 0.000(2)
C7 0.022(2) 0.016(2) 0.025(2) 0.001(2) -0.0006(19) 0.000(2)
C1A 0.021(5) 0.019(5) 0.022(5) -0.001(4) 0.000(4) 0.003(4)
C2A 0.023(4) 0.018(4) 0.023(4) 0.000(3) -0.002(3) 0.002(3)
C3A 0.022(5) 0.018(5) 0.021(5) 0.000(5) -0.001(5) 0.003(5)
C4A 0.023(6) 0.020(6) 0.021(6) -0.001(5) -0.002(5) 0.002(5)
C5A 0.023(5) 0.019(5) 0.022(6) 0.000(5) -0.002(5) 0.002(5)
C6A 0.024(4) 0.018(4) 0.022(4) 0.000(4) -0.001(4) 0.001(4)
C7A 0.023(4) 0.017(4) 0.023(4) 0.001(4) -0.001(4) 0.002(4)
C8 0.027(3) 0.018(3) 0.018(2) 0.001(2) -0.002(2) 0.004(2)
C9 0.029(2) 0.022(2) 0.018(2) -0.001(2) -0.0049(18) 0.002(2)
C10 0.027(2) 0.023(2) 0.019(2) -0.002(2) -0.0028(19) -0.001(2)
C11 0.027(3) 0.024(2) 0.017(2) -0.001(2) -0.001(2) 0.000(2)
C12 0.032(3) 0.033(3) 0.020(2) 0.000(2) 0.004(2) -0.003(3)
C13 0.033(3) 0.029(3) 0.024(3) 0.003(2) -0.002(2) -0.002(2)
C14 0.031(3) 0.023(2) 0.021(2) 0.001(2) -0.006(2) 0.002(2)
C8A 0.026(6) 0.019(6) 0.023(6) 0.000(6) -0.004(6) 0.001(5)
C9A 0.028(3) 0.022(3) 0.020(3) -0.001(3) -0.004(3) 0.000(3)
C10A 0.027(3) 0.023(3) 0.018(3) -0.001(3) -0.004(3) 0.000(3)
C11A 0.028(5) 0.022(5) 0.018(5) 0.000(5) -0.004(5) 0.000(5)
C12A 0.030(5) 0.024(5) 0.019(5) 0.000(5) -0.003(5) 0.001(5)
C13A 0.030(4) 0.023(4) 0.021(4) 0.002(4) -0.005(4) 0.001(4)
C14A 0.031(4) 0.022(4) 0.021(4) 0.001(4) -0.005(3) 0.000(4)
C15 0.027(3) 0.011(3) 0.025(3) 0.000(2) 0.004(2) 0.003(2)
C16 0.025(2) 0.0140(19) 0.022(2) -0.0011(18) 0.0057(18) 0.0008(18)
C17 0.023(2) 0.016(2) 0.022(2) 0.001(2) 0.004(2) 0.0040(18)
C18 0.025(2) 0.017(2) 0.023(3) 0.000(2) 0.001(2) 0.001(2)
C19 0.023(3) 0.020(3) 0.029(3) -0.002(2) 0.002(2) 0.001(2)
C20 0.022(2) 0.018(2) 0.029(3) 0.000(2) 0.000(2) 0.000(2)
C21 0.027(2) 0.013(2) 0.025(2) 0.001(2) 0.003(2) 0.0036(18)
C15A 0.024(6) 0.014(5) 0.022(6) 0.003(5) 0.003(5) 0.002(5)
C16A 0.024(3) 0.014(3) 0.022(3) 0.001(3) 0.004(3) 0.002(3)
C17A 0.024(3) 0.015(3) 0.022(3) 0.000(3) 0.003(3) 0.002(3)
C18A 0.024(5) 0.014(5) 0.022(5) 0.000(5) 0.002(5) 0.003(4)
C19A 0.024(5) 0.015(5) 0.024(5) -0.001(5) 0.002(5) 0.002(5)
C20A 0.025(4) 0.014(4) 0.024(4) 0.001(4) 0.002(4) 0.003(4)
C21A 0.026(4) 0.013(3) 0.024(4) 0.002(4) 0.002(4) 0.003(3)
C22 0.044(3) 0.023(3) 0.022(3) 0.003(2) 0.008(2) 0.005(2)
C23 0.101(6) 0.073(6) 0.029(3) -0.006(3) 0.002(4) 0.023(5)
C24 0.108(6) 0.034(4) 0.059(4) 0.019(3) 0.043(4) 0.021(4)
C25 0.048(4) 0.053(4) 0.042(4) 0.007(3) -0.003(3) 0.026(3)
C26 0.100(5) 0.040(4) 0.025(3) 0.004(3) 0.001(3) 0.030(4)
C27 0.143(8) 0.051(5) 0.048(4) 0.019(4) 0.029(5) 0.023(5)
C28 0.086(5) 0.032(3) 0.037(3) 0.013(3) 0.020(3) 0.032(4)
C29 0.033(3) 0.040(3) 0.037(3) 0.006(3) 0.001(2) 0.011(3)
C30 0.100(6) 0.097(7) 0.057(5) 0.020(5) -0.033(4) 0.030(6)
C31 0.052(4) 0.028(3) 0.067(4) 0.006(3) 0.030(3) 0.005(3)
C32 0.063(4) 0.029(3) 0.033(3) -0.008(3) 0.007(3) 0.007(3)
C33 0.028(3) 0.029(3) 0.019(2) 0.002(2) 0.001(2) 0.000(2)
C34 0.087(6) 0.062(5) 0.088(6) 0.003(5) 0.065(5) 0.006(4)
C35 0.053(4) 0.108(7) 0.040(4) 0.008(4) -0.009(3) 0.041(5)
C36 0.060(5) 0.028(3) 0.096(6) -0.011(4) -0.020(4) 0.005(3)
C37 0.060(4) 0.048(4) 0.068(5) 0.010(4) 0.035(4) 0.012(3)
C38 0.039(4) 0.069(5) 0.139(8) 0.007(6) -0.007(5) 0.021(4)
C39 0.067(5) 0.039(4) 0.075(5) 0.018(4) 0.040(4) 0.022(4)
C40 0.042(4) 0.028(3) 0.064(4) -0.003(3) -0.007(3) -0.001(3)
C41 0.098(6) 0.098(7) 0.027(3) 0.001(4) 0.018(4) 0.058(5)
C42 0.070(4) 0.067(5) 0.034(3) -0.013(4) -0.012(3) 0.036(4)
C43 0.061(4) 0.034(4) 0.039(4) 0.012(3) 0.008(3) -0.006(3)
C43A 0.056(8) 0.038(8) 0.043(8) 0.008(7) 0.008(7) -0.004(7)
C44 0.022(3) 0.015(2) 0.027(3) -0.001(2) 0.002(2) -0.002(2)
C45 0.034(3) 0.024(3) 0.045(3) 0.009(3) 0.012(3) 0.000(2)
C46 0.045(3) 0.016(3) 0.046(3) -0.003(2) 0.016(3) 0.001(2)
C47 0.055(4) 0.025(3) 0.044(4) 0.012(3) -0.018(3) 0.004(3)
C48 0.028(3) 0.024(3) 0.034(3) 0.001(2) 0.009(2) 0.000(2)
C49 0.042(3) 0.020(3) 0.050(4) -0.007(3) 0.007(3) -0.006(3)
C50 0.037(3) 0.019(3) 0.069(4) 0.009(3) 0.006(3) 0.007(2)
C51 0.049(4) 0.027(3) 0.036(3) -0.001(3) -0.012(3) 0.001(3)
C52 0.071(4) 0.030(3) 0.042(4) 0.012(3) 0.008(3) 0.001(3)
C53 0.038(3) 0.017(3) 0.035(3) 0.002(2) 0.012(2) -0.003(2)
C54 0.035(3) 0.025(3) 0.080(5) 0.002(3) 0.003(3) 0.009(3)
O4 0.040(2) 0.022(2) 0.033(2) -0.0042(16) -0.0037(16) 0.0078(16)
O5 0.032(2) 0.029(2) 0.042(2) -0.0029(18) -0.0063(17) 0.0065(17)
C55 0.054(4) 0.043(4) 0.036(3) -0.007(3) -0.005(3) 0.001(3)
C56 0.045(4) 0.023(3) 0.049(4) 0.005(3) 0.004(3) 0.008(3)
C57 0.049(4) 0.023(3) 0.047(4) 0.007(3) -0.003(3) 0.008(3)
C58 0.029(3) 0.068(4) 0.039(3) 0.002(3) 0.004(3) 0.010(3)
O6 0.051(2) 0.054(3) 0.056(3) 0.009(2) 0.008(2) -0.010(2)
O7 0.042(2) 0.038(2) 0.043(2) -0.0137(19) -0.0059(19) 0.0066(19)
C59 0.073(5) 0.062(5) 0.050(4) 0.000(4) 0.015(3) 0.017(4)
C60 0.034(3) 0.043(4) 0.054(4) -0.019(3) 0.007(3) -0.007(3)
C61 0.039(3) 0.030(3) 0.041(3) -0.002(3) 0.004(3) 0.003(3)
C62 0.067(5) 0.065(5) 0.049(4) -0.018(4) -0.005(3) 0.012(4)

loop_
_atom_type_symbol
_atom_type_description
_atom_type_scat_dispersion_real
_atom_type_scat_dispersion_imag
_atom_type_scat_source
C C 0.0033 0.0016 'International Tables Vol C Tables 4.2.6.8 and 6.1.1.4'
H H 0.0000 0.0000 'International Tables Vol C Tables 4.2.6.8 and 6.1.1.4'
N N 0.0061 0.0033 'International Tables Vol C Tables 4.2.6.8 and 6.1.1.4'
O O 0.0106 0.0060 'International Tables Vol C Tables 4.2.6.8 and 6.1.1.4'
U U -9.6767 9.6646 'International Tables Vol C Tables 4.2.6.8 and 6.1.1.4'

loop_
_geom_angle_atom_site_label_1
_geom_angle_atom_site_label_2
_geom_angle_atom_site_label_3
_geom_angle
_geom_angle_site_symmetry_1
_geom_angle_site_symmetry_3
_geom_angle_publ_flag
O3A U1 O2A 122.3(8) . . ?
O3A U1 O3 24.5(6) . . ?
O2A U1 O3 141.5(5) . . ?
O3A U1 O1 131.1(6) . . ?
O2A U1 O1 84.6(6) . . ?
O3 U1 O1 109.82(15) . . ?
O3A U1 O2 91.1(7) . . ?
O2A U1 O2 33.5(5) . . ?
O3 U1 O2 114.08(15) . . ?
O1 U1 O2 115.89(15) . . ?
O3A U1 O1A 108.7(8) . . ?
O2A U1 O1A 111.0(8) . . ?
O3 U1 O1A 85.2(5) . . ?
O1 U1 O1A 26.9(5) . . ?
O2 U1 O1A 139.7(5) . . ?
O3A U1 O5 127.5(5) . . ?
O2A U1 O5 98.2(5) . . ?
O3 U1 O5 119.06(13) . . ?
O1 U1 O5 79.92(13) . . ?
O2 U1 O5 113.65(13) . . ?
O1A U1 O5 82.1(5) . . ?
O3A U1 N1 74.9(5) . . ?
O2A U1 N1 74.9(5) . . ?
O3 U1 N1 75.08(12) . . ?
O1 U1 N1 74.54(12) . . ?
O2 U1 N1 74.43(13) . . ?
O1A U1 N1 77.4(5) . . ?
O5 U1 N1 154.01(11) . . ?
O3A U1 O4 77.0(5) . . ?
O2A U1 O4 101.9(5) . . ?
O3 U1 O4 88.47(13) . . ?
O1 U1 O4 141.85(12) . . ?
O2 U1 O4 83.52(13) . . ?
O1A U1 O4 134.2(5) . . ?
O5 U1 O4 61.98(11) . . ?
N1 U1 O4 143.58(11) . . ?
C3 O1 U1 139.8(3) . . ?
C10 O2 U1 136.0(3) . . ?
C17 O3 U1 144.7(3) . . ?
C3A O1A U1 139.3(16) . . ?
C10A O2A U1 142.7(16) . . ?
C17A O3A U1 142.3(17) . . ?
C15A N1 C8A 118.3(19) . . ?
C15A N1 C15 76.5(13) . . ?
C8A N1 C15 125.2(15) . . ?
C15A N1 C1 136.9(13) . . ?
C15 N1 C1 108.5(4) . . ?
C8A N1 C8 84.3(14) . . ?
C15 N1 C8 109.4(4) . . ?
C1 N1 C8 107.5(4) . . ?
C15A N1 C1A 106.8(16) . . ?
C8A N1 C1A 105.9(18) . . ?
C1 N1 C1A 83.8(12) . . ?
C8 N1 C1A 136.0(11) . . ?
C15A N1 U1 107.9(12) . . ?
C8A N1 U1 112.1(15) . . ?
C15 N1 U1 111.5(3) . . ?
C1 N1 U1 109.3(3) . . ?
C8 N1 U1 110.5(3) . . ?
C1A N1 U1 104.9(12) . . ?
C2 C1 N1 113.4(5) . . ?
C2 C1 H1A 108.9 . . ?
N1 C1 H1A 108.9 . . ?
C2 C1 H1B 108.9 . . ?
N1 C1 H1B 108.9 . . ?
H1A C1 H1B 107.7 . . ?
C7 C2 C3 119.9(5) . . ?
C7 C2 C1 120.2(5) . . ?
C3 C2 C1 119.9(5) . . ?
O1 C3 C2 118.0(5) . . ?
O1 C3 C4 122.4(5) . . ?
C2 C3 C4 119.5(5) . . ?
C5 C4 C3 116.8(5) . . ?
C5 C4 C22 120.9(5) . . ?
C3 C4 C22 122.3(6) . . ?
C6 C5 C4 124.4(5) . . ?
C6 C5 H5A 117.8 . . ?
C4 C5 H5A 117.8 . . ?
C7 C6 C5 117.1(5) . . ?
C7 C6 C32 122.9(6) . . ?
C5 C6 C32 120.0(5) . . ?
C6 C7 C2 122.2(5) . . ?
C6 C7 H7A 118.9 . . ?
C2 C7 H7A 118.9 . . ?
C2A C1A N1 114.4(19) . . ?
C2A C1A H1AA 108.7 . . ?
N1 C1A H1AA 108.7 . . ?
C2A C1A H1AB 108.7 . . ?
N1 C1A H1AB 108.7 . . ?
H1AA C1A H1AB 107.6 . . ?
C3A C2A C7A 120.0 . . ?
C3A C2A C1A 118.4(18) . . ?
C7A C2A C1A 121.3(17) . . ?
O1A C3A C2A 119.3(17) . . ?
O1A C3A C4A 120.5(17) . . ?
C2A C3A C4A 120.0 . . ?
C3A C4A C5A 120.0 . . ?
C3A C4A C22 115.6(18) . . ?
C5A C4A C22 122.7(18) . . ?
C6A C5A C4A 120.0 . . ?
C6A C5A H5AA 120.0 . . ?
C4A C5A H5AA 120.0 . . ?
C5A C6A C7A 120.0 . . ?
C5A C6A C32 129.5(16) . . ?
C7A C6A C32 110.3(16) . . ?
C6A C7A C2A 120.0 . . ?
C6A C7A H7AA 120.0 . . ?
C2A C7A H7AA 120.0 . . ?
C9 C8 N1 114.8(4) . . ?
C9 C8 H8A 108.6 . . ?
N1 C8 H8A 108.6 . . ?
C9 C8 H8B 108.6 . . ?
N1 C8 H8B 108.6 . . ?
H8A C8 H8B 107.6 . . ?
C14 C9 C10 120.8(5) . . ?
C14 C9 C8 120.3(5) . . ?
C10 C9 C8 118.8(5) . . ?
O2 C10 C9 118.3(5) . . ?
O2 C10 C11 122.7(5) . . ?
C9 C10 C11 119.0(5) . . ?
C12 C11 C10 116.9(5) . . ?
C12 C11 C33 121.8(5) . . ?
C10 C11 C33 121.2(6) . . ?
C13 C12 C11 124.6(6) . . ?
C13 C12 H12A 117.7 . . ?
C11 C12 H12A 117.7 . . ?
C14 C13 C12 117.1(6) . . ?
C14 C13 C43 122.3(7) . . ?
C12 C13 C43 120.6(7) . . ?
C13 C14 C9 121.6(6) . . ?
C13 C14 H14A 119.2 . . ?
C9 C14 H14A 119.2 . . ?
N1 C8A C9A 109(2) . . ?
N1 C8A H8AA 109.9 . . ?
C9A C8A H8AA 109.9 . . ?
N1 C8A H8AB 109.9 . . ?
C9A C8A H8AB 109.9 . . ?
H8AA C8A H8AB 108.3 . . ?
C10A C9A C14A 120.0 . . ?
C10A C9A C8A 122.8(17) . . ?
C14A C9A C8A 116.3(17) . . ?
O2A C10A C11A 123.3(16) . . ?
O2A C10A C9A 116.7(16) . . ?
C11A C10A C9A 120.0 . . ?
C10A C11A C12A 120.0 . . ?
C10A C11A C33 121.7(17) . . ?
C12A C11A C33 118.1(17) . . ?
C13A C12A C11A 120.0 . . ?
C13A C12A H12B 120.0 . . ?
C11A C12A H12B 120.0 . . ?
C12A C13A C14A 120.0 . . ?
C12A C13A C43A 123(3) . . ?
C14A C13A C43A 117(3) . . ?
C13A C14A C9A 120.0 . . ?
C13A C14A H14B 120.0 . . ?
C9A C14A H14B 120.0 . . ?
N1 C15 C16 118.7(4) . . ?
N1 C15 H15A 107.6 . . ?
C16 C15 H15A 107.6 . . ?
N1 C15 H15B 107.6 . . ?
C16 C15 H15B 107.6 . . ?
H15A C15 H15B 107.1 . . ?
C21 C16 C17 120.2(5) . . ?
C21 C16 C15 119.0(5) . . ?
C17 C16 C15 119.7(5) . . ?
O3 C17 C16 118.6(5) . . ?
O3 C17 C18 122.1(5) . . ?
C16 C17 C18 119.3(5) . . ?
C19 C18 C17 116.4(5) . . ?
C19 C18 C44 122.9(6) . . ?
C17 C18 C44 120.7(6) . . ?
C20 C19 C18 124.9(6) . . ?
C20 C19 H19A 117.5 . . ?
C18 C19 H19A 117.5 . . ?
C21 C20 C19 117.8(6) . . ?
C21 C20 C54 119.0(6) . . ?
C19 C20 C54 122.9(6) . . ?
C20 C21 C16 121.2(5) . . ?
C20 C21 H21A 119.4 . . ?
C16 C21 H21A 119.4 . . ?
N1 C15A C16A 115(2) . . ?
N1 C15A H15C 108.4 . . ?
C16A C15A H15C 108.4 . . ?
N1 C15A H15D 108.4 . . ?
C16A C15A H15D 108.4 . . ?
H15C C15A H15D 107.5 . . ?
C17A C16A C21A 120.0 . . ?
C17A C16A C15A 121.1(17) . . ?
C21A C16A C15A 118.8(17) . . ?
O3A C17A C18A 125.9(17) . . ?
O3A C17A C16A 113.9(17) . . ?
C18A C17A C16A 120.0 . . ?
C17A C18A C19A 120.0 . . ?
C17A C18A C44 125.0(18) . . ?
C19A C18A C44 115.0(18) . . ?
C18A C19A C20A 120.0 . . ?
C18A C19A H19B 120.0 . . ?
C20A C19A H19B 120.0 . . ?
C19A C20A C21A 120.0 . . ?
C19A C20A C54 113.7(19) . . ?
C21A C20A C54 126.0(19) . . ?
C20A C21A C16A 120.0 . . ?
C20A C21A H21B 120.0 . . ?
C16A C21A H21B 120.0 . . ?
C4A C22 C26 108.1(13) . . ?
C4A C22 C29 114.6(15) . . ?
C26 C22 C29 110.4(5) . . ?
C26 C22 C4 112.1(5) . . ?
C29 C22 C4 110.7(5) . . ?
C4A C22 C31 108.4(13) . . ?
C26 C22 C31 107.7(5) . . ?
C29 C22 C31 107.5(4) . . ?
C4 C22 C31 108.3(5) . . ?
C27 C23 C30 112.1(7) . . ?
C27 C23 C26 110.6(6) . . ?
C30 C23 C26 105.7(6) . . ?
C27 C23 H23A 109.5 . . ?
C30 C23 H23A 109.5 . . ?
C26 C23 H23A 109.5 . . ?
C27 C24 C28 109.8(7) . . ?
C27 C24 C31 109.3(6) . . ?
C28 C24 C31 110.3(5) . . ?
C27 C24 H24A 109.2 . . ?
C28 C24 H24A 109.2 . . ?
C31 C24 H24A 109.2 . . ?
C28 C25 C29 109.9(5) . . ?
C28 C25 C30 107.3(6) . . ?
C29 C25 C30 108.0(5) . . ?
C28 C25 H25A 110.5 . . ?
C29 C25 H25A 110.5 . . ?
C30 C25 H25A 110.5 . . ?
C22 C26 C23 110.2(5) . . ?
C22 C26 H26A 109.6 . . ?
C23 C26 H26A 109.6 . . ?
C22 C26 H26B 109.6 . . ?
C23 C26 H26B 109.6 . . ?
H26A C26 H26B 108.1 . . ?
C24 C27 C23 110.0(6) . . ?
C24 C27 H27A 109.7 . . ?
C23 C27 H27A 109.7 . . ?
C24 C27 H27B 109.7 . . ?
C23 C27 H27B 109.7 . . ?
H27A C27 H27B 108.2 . . ?
C25 C28 C24 110.7(5) . . ?
C25 C28 H28A 109.5 . . ?
C24 C28 H28A 109.5 . . ?
C25 C28 H28B 109.5 . . ?
C24 C28 H28B 109.5 . . ?
H28A C28 H28B 108.1 . . ?
C22 C29 C25 110.5(4) . . ?
C22 C29 H29A 109.6 . . ?
C25 C29 H29A 109.6 . . ?
C22 C29 H29B 109.6 . . ?
C25 C29 H29B 109.6 . . ?
H29A C29 H29B 108.1 . . ?
C23 C30 C25 109.8(6) . . ?
C23 C30 H30A 109.7 . . ?
C25 C30 H30A 109.7 . . ?
C23 C30 H30B 109.7 . . ?
C25 C30 H30B 109.7 . . ?
H30A C30 H30B 108.2 . . ?
C24 C31 C22 110.3(5) . . ?
C24 C31 H31A 109.6 . . ?
C22 C31 H31A 109.6 . . ?
C24 C31 H31B 109.6 . . ?
C22 C31 H31B 109.6 . . ?
H31A C31 H31B 108.1 . . ?
C6 C32 H32A 109.5 . . ?
C6A C32 H32A 120.1 . . ?
C6 C32 H32B 109.5 . . ?
C6A C32 H32B 104.6 . . ?
H32A C32 H32B 109.5 . . ?
C6 C32 H32C 109.5 . . ?
C6A C32 H32C 103.3 . . ?
H32A C32 H32C 109.5 . . ?
H32B C32 H32C 109.5 . . ?
C6 C32 H32D 98.9 . . ?
C6A C32 H32D 109.5 . . ?
H32B C32 H32D 114.4 . . ?
H32C C32 H32D 114.6 . . ?
C6 C32 H32E 113.8 . . ?
C6A C32 H32E 109.5 . . ?
H32A C32 H32E 104.1 . . ?
H32C C32 H32E 110.3 . . ?
H32D C32 H32E 109.5 . . ?
C6 C32 H32F 115.2 . . ?
C6A C32 H32F 109.5 . . ?
H32A C32 H32F 103.8 . . ?
H32B C32 H32F 109.3 . . ?
H32D C32 H32F 109.5 . . ?
H32E C32 H32F 109.5 . . ?
C11A C33 C42 103.0(11) . . ?
C11A C33 C37 108.4(12) . . ?
C42 C33 C37 107.7(5) . . ?
C11A C33 C40 122.1(13) . . ?
C42 C33 C40 108.7(5) . . ?
C37 C33 C40 106.2(5) . . ?
C42 C33 C11 113.6(4) . . ?
C37 C33 C11 111.9(5) . . ?
C40 C33 C11 108.5(4) . . ?
C41 C34 C38 110.9(7) . . ?
C41 C34 C37 106.7(7) . . ?
C38 C34 C37 112.0(6) . . ?
C41 C34 H34A 109.0 . . ?
C38 C34 H34A 109.0 . . ?
C37 C34 H34A 109.0 . . ?
C38 C35 C39 110.7(6) . . ?
C38 C35 C42 108.8(7) . . ?
C39 C35 C42 110.4(6) . . ?
C38 C35 H35A 109.0 . . ?
C39 C35 H35A 109.0 . . ?
C42 C35 H35A 109.0 . . ?
C39 C36 C41 108.8(6) . . ?
C39 C36 C40 108.1(6) . . ?
C41 C36 C40 108.4(6) . . ?
C39 C36 H36A 110.5 . . ?
C41 C36 H36A 110.5 . . ?
C40 C36 H36A 110.5 . . ?
C33 C37 C34 110.7(5) . . ?
C33 C37 H37A 109.5 . . ?
C34 C37 H37A 109.5 . . ?
C33 C37 H37B 109.5 . . ?
C34 C37 H37B 109.5 . . ?
H37A C37 H37B 108.1 . . ?
C35 C38 C34 109.0(6) . . ?
C35 C38 H38A 109.9 . . ?
C34 C38 H38A 109.9 . . ?
C35 C38 H38B 109.9 . . ?
C34 C38 H38B 109.9 . . ?
H38A C38 H38B 108.3 . . ?
C35 C39 C36 110.0(5) . . ?
C35 C39 H39A 109.7 . . ?
C36 C39 H39A 109.7 . . ?
C35 C39 H39B 109.7 . . ?
C36 C39 H39B 109.7 . . ?
H39A C39 H39B 108.2 . . ?
C33 C40 C36 110.9(5) . . ?
C33 C40 H40A 109.5 . . ?
C36 C40 H40A 109.5 . . ?
C33 C40 H40B 109.5 . . ?
C36 C40 H40B 109.5 . . ?
H40A C40 H40B 108.0 . . ?
C34 C41 C36 110.6(5) . . ?
C34 C41 H41A 109.5 . . ?
C36 C41 H41A 109.5 . . ?
C34 C41 H41B 109.5 . . ?
C36 C41 H41B 109.5 . . ?
H41A C41 H41B 108.1 . . ?
C33 C42 C35 111.3(5) . . ?
C33 C42 H42A 109.4 . . ?
C35 C42 H42A 109.4 . . ?
C33 C42 H42B 109.4 . . ?
C35 C42 H42B 109.4 . . ?
H42A C42 H42B 108.0 . . ?
C13 C43 H43A 109.5 . . ?
C13 C43 H43B 109.5 . . ?
H43A C43 H43B 109.5 . . ?
C13 C43 H43C 109.5 . . ?
H43A C43 H43C 109.5 . . ?
H43B C43 H43C 109.5 . . ?
C13A C43A H43D 109.5 . . ?
C13A C43A H43E 109.5 . . ?
H43D C43A H43E 109.5 . . ?
C13A C43A H43F 109.5 . . ?
H43D C43A H43F 109.5 . . ?
H43E C43A H43F 109.5 . . ?
C18 C44 C48 111.1(4) . . ?
C18 C44 C53 111.9(4) . . ?
C48 C44 C53 107.6(4) . . ?
C18 C44 C51 110.1(5) . . ?
C48 C44 C51 106.8(4) . . ?
C53 C44 C51 109.3(4) . . ?
C48 C44 C18A 116.3(11) . . ?
C53 C44 C18A 102.2(12) . . ?
C51 C44 C18A 114.4(14) . . ?
C52 C45 C49 109.4(5) . . ?
C52 C45 C48 109.5(5) . . ?
C49 C45 C48 108.7(4) . . ?
C52 C45 H45A 109.7 . . ?
C49 C45 H45A 109.7 . . ?
C48 C45 H45A 109.7 . . ?
C49 C46 C50 109.9(5) . . ?
C49 C46 C53 110.0(4) . . ?
C50 C46 C53 108.9(4) . . ?
C49 C46 H46A 109.3 . . ?
C50 C46 H46A 109.3 . . ?
C53 C46 H46A 109.3 . . ?
C52 C47 C50 109.6(5) . . ?
C52 C47 C51 109.4(5) . . ?
C50 C47 C51 109.0(5) . . ?
C52 C47 H47A 109.6 . . ?
C50 C47 H47A 109.6 . . ?
C51 C47 H47A 109.6 . . ?
C44 C48 C45 112.1(4) . . ?
C44 C48 H48A 109.2 . . ?
C45 C48 H48A 109.2 . . ?
C44 C48 H48B 109.2 . . ?
C45 C48 H48B 109.2 . . ?
H48A C48 H48B 107.9 . . ?
C46 C49 C45 109.5(4) . . ?
C46 C49 H49A 109.8 . . ?
C45 C49 H49A 109.8 . . ?
C46 C49 H49B 109.8 . . ?
C45 C49 H49B 109.8 . . ?
H49A C49 H49B 108.2 . . ?
C46 C50 C47 109.7(4) . . ?
C46 C50 H50A 109.7 . . ?
C47 C50 H50A 109.7 . . ?
C46 C50 H50B 109.7 . . ?
C47 C50 H50B 109.7 . . ?
H50A C50 H50B 108.2 . . ?
C47 C51 C44 110.7(4) . . ?
C47 C51 H51A 109.5 . . ?
C44 C51 H51A 109.5 . . ?
C47 C51 H51B 109.5 . . ?
C44 C51 H51B 109.5 . . ?
H51A C51 H51B 108.1 . . ?
C45 C52 C47 109.6(5) . . ?
C45 C52 H52A 109.7 . . ?
C47 C52 H52A 109.7 . . ?
C45 C52 H52B 109.7 . . ?
C47 C52 H52B 109.7 . . ?
H52A C52 H52B 108.2 . . ?
C44 C53 C46 110.7(4) . . ?
C44 C53 H53A 109.5 . . ?
C46 C53 H53A 109.5 . . ?
C44 C53 H53B 109.5 . . ?
C46 C53 H53B 109.5 . . ?
H53A C53 H53B 108.1 . . ?
C20 C54 H54A 109.5 . . ?
C20A C54 H54A 102.0 . . ?
C20 C54 H54B 109.5 . . ?
C20A C54 H54B 111.5 . . ?
H54A C54 H54B 109.5 . . ?
C20 C54 H54C 109.5 . . ?
C20A C54 H54C 114.7 . . ?
H54A C54 H54C 109.5 . . ?
H54B C54 H54C 109.5 . . ?
C20 C54 H54D 117.0 . . ?
C20A C54 H54D 109.5 . . ?
H54B C54 H54D 105.7 . . ?
H54C C54 H54D 105.5 . . ?
C20 C54 H54E 107.1 . . ?
C20A C54 H54E 109.5 . . ?
H54A C54 H54E 113.2 . . ?
H54C C54 H54E 108.1 . . ?
H54D C54 H54E 109.5 . . ?
C20 C54 H54F 104.1 . . ?
C20A C54 H54F 109.5 . . ?
H54A C54 H54F 113.0 . . ?
H54B C54 H54F 111.2 . . ?
H54D C54 H54F 109.5 . . ?
H54E C54 H54F 109.5 . . ?
C55 O4 C56 112.5(4) . . ?
C55 O4 U1 125.2(3) . . ?
C56 O4 U1 119.9(3) . . ?
C58 O5 C57 114.8(4) . . ?
C58 O5 U1 127.0(3) . . ?
C57 O5 U1 110.3(3) . . ?
O4 C55 H55A 109.5 . . ?
O4 C55 H55B 109.5 . . ?
H55A C55 H55B 109.5 . . ?
O4 C55 H55C 109.5 . . ?
H55A C55 H55C 109.5 . . ?
H55B C55 H55C 109.5 . . ?
O4 C56 C57 107.3(4) . . ?
O4 C56 H56A 110.3 . . ?
C57 C56 H56A 110.3 . . ?
O4 C56 H56B 110.3 . . ?
C57 C56 H56B 110.3 . . ?
H56A C56 H56B 108.5 . . ?
O5 C57 C56 109.8(4) . . ?
O5 C57 H57A 109.7 . . ?
C56 C57 H57A 109.7 . . ?
O5 C57 H57B 109.7 . . ?
C56 C57 H57B 109.7 . . ?
H57A C57 H57B 108.2 . . ?
O5 C58 H58A 109.5 . . ?
O5 C58 H58B 109.5 . . ?
H58A C58 H58B 109.5 . . ?
O5 C58 H58C 109.5 . . ?
H58A C58 H58C 109.5 . . ?
H58B C58 H58C 109.5 . . ?
C59 O6 C60 111.4(5) . . ?
C62 O7 C61 110.9(4) . . ?
O6 C59 H59A 109.5 . . ?
O6 C59 H59B 109.5 . . ?
H59A C59 H59B 109.5 . . ?
O6 C59 H59C 109.5 . . ?
H59A C59 H59C 109.5 . . ?
H59B C59 H59C 109.5 . . ?
O6 C60 C61 111.3(5) . . ?
O6 C60 H60A 109.4 . . ?
C61 C60 H60A 109.4 . . ?
O6 C60 H60B 109.4 . . ?
C61 C60 H60B 109.4 . . ?
H60A C60 H60B 108.0 . . ?
O7 C61 C60 109.2(5) . . ?
O7 C61 H61A 109.8 . . ?
C60 C61 H61A 109.8 . . ?
O7 C61 H61B 109.8 . . ?
C60 C61 H61B 109.8 . . ?
H61A C61 H61B 108.3 . . ?
O7 C62 H62A 109.5 . . ?
O7 C62 H62B 109.5 . . ?
H62A C62 H62B 109.5 . . ?
O7 C62 H62C 109.5 . . ?
H62A C62 H62C 109.5 . . ?
H62B C62 H62C 109.5 . . ?

loop_
_geom_bond_atom_site_label_1
_geom_bond_atom_site_label_2
_geom_bond_distance
_geom_bond_site_symmetry_2
_geom_bond_publ_flag
U1 O3A 2.12(2) . ?
U1 O2A 2.120(19) . ?
U1 O3 2.201(4) . ?
U1 O1 2.212(4) . ?
U1 O2 2.255(4) . ?
U1 O1A 2.32(2) . ?
U1 O5 2.621(3) . ?
U1 N1 2.622(4) . ?
U1 O4 2.656(3) . ?
O1 C3 1.343(6) . ?
O2 C10 1.346(7) . ?
O3 C17 1.346(7) . ?
O1A C3A 1.36(3) . ?
O2A C10A 1.36(3) . ?
O3A C17A 1.38(3) . ?
N1 C15A 1.40(3) . ?
N1 C8A 1.44(4) . ?
N1 C15 1.467(6) . ?
N1 C1 1.499(7) . ?
N1 C8 1.511(6) . ?
N1 C1A 1.62(3) . ?
C1 C2 1.492(8) . ?
C1 H1A 0.9900 . ?
C1 H1B 0.9900 . ?
C2 C7 1.395(7) . ?
C2 C3 1.405(8) . ?
C3 C4 1.427(9) . ?
C4 C5 1.394(8) . ?
C4 C22 1.553(8) . ?
C5 C6 1.389(8) . ?
C5 H5A 0.9500 . ?
C6 C7 1.371(8) . ?
C6 C32 1.510(8) . ?
C7 H7A 0.9500 . ?
C1A C2A 1.54(3) . ?
C1A H1AA 0.9900 . ?
C1A H1AB 0.9900 . ?
C2A C3A 1.3900 . ?
C2A C7A 1.3900 . ?
C3A C4A 1.3900 . ?
C4A C5A 1.3900 . ?
C4A C22 1.40(2) . ?
C5A C6A 1.3900 . ?
C5A H5AA 0.9500 . ?
C6A C7A 1.3900 . ?
C6A C32 1.53(2) . ?
C7A H7AA 0.9500 . ?
C8 C9 1.495(8) . ?
C8 H8A 0.9900 . ?
C8 H8B 0.9900 . ?
C9 C14 1.390(8) . ?
C9 C10 1.404(8) . ?
C10 C11 1.422(8) . ?
C11 C12 1.397(8) . ?
C11 C33 1.540(8) . ?
C12 C13 1.385(8) . ?
C12 H12A 0.9500 . ?
C13 C14 1.378(9) . ?
C13 C43 1.506(9) . ?
C14 H14A 0.9500 . ?
C8A C9A 1.56(4) . ?
C8A H8AA 0.9900 . ?
C8A H8AB 0.9900 . ?
C9A C10A 1.3900 . ?
C9A C14A 1.3900 . ?
C10A C11A 1.3900 . ?
C11A C12A 1.3900 . ?
C11A C33 1.51(2) . ?
C12A C13A 1.3900 . ?
C12A H12B 0.9500 . ?
C13A C14A 1.3900 . ?
C13A C43A 1.55(3) . ?
C14A H14B 0.9500 . ?
C15 C16 1.499(8) . ?
C15 H15A 0.9900 . ?
C15 H15B 0.9900 . ?
C16 C21 1.388(8) . ?
C16 C17 1.406(7) . ?
C17 C18 1.424(9) . ?
C18 C19 1.383(8) . ?
C18 C44 1.516(8) . ?
C19 C20 1.372(8) . ?
C19 H19A 0.9500 . ?
C20 C21 1.366(9) . ?
C20 C54 1.497(9) . ?
C21 H21A 0.9500 . ?
C15A C16A 1.53(3) . ?
C15A H15C 0.9900 . ?
C15A H15D 0.9900 . ?
C16A C17A 1.3900 . ?
C16A C21A 1.3900 . ?
C17A C18A 1.3900 . ?
C18A C19A 1.3900 . ?
C18A C44 1.64(2) . ?
C19A C20A 1.3900 . ?
C19A H19B 0.9500 . ?
C20A C21A 1.3900 . ?
C20A C54 1.632(19) . ?
C21A H21B 0.9500 . ?
C22 C26 1.525(7) . ?
C22 C29 1.531(7) . ?
C22 C31 1.555(8) . ?
C23 C27 1.496(11) . ?
C23 C30 1.510(11) . ?
C23 C26 1.567(9) . ?
C23 H23A 1.0000 . ?
C24 C27 1.490(10) . ?
C24 C28 1.519(9) . ?
C24 C31 1.531(8) . ?
C24 H24A 1.0000 . ?
C25 C28 1.510(9) . ?
C25 C29 1.541(8) . ?
C25 C30 1.591(9) . ?
C25 H25A 1.0000 . ?
C26 H26A 0.9900 . ?
C26 H26B 0.9900 . ?
C27 H27A 0.9900 . ?
C27 H27B 0.9900 . ?
C28 H28A 0.9900 . ?
C28 H28B 0.9900 . ?
C29 H29A 0.9900 . ?
C29 H29B 0.9900 . ?
C30 H30A 0.9900 . ?
C30 H30B 0.9900 . ?
C31 H31A 0.9900 . ?
C31 H31B 0.9900 . ?
C32 H32A 0.9800 . ?
C32 H32B 0.9800 . ?
C32 H32C 0.9800 . ?
C32 H32D 0.9800 . ?
C32 H32E 0.9800 . ?
C32 H32F 0.9800 . ?
C33 C42 1.516(7) . ?
C33 C37 1.525(7) . ?
C33 C40 1.530(7) . ?
C34 C41 1.464(11) . ?
C34 C38 1.490(11) . ?
C34 C37 1.547(9) . ?
C34 H34A 1.0000 . ?
C35 C38 1.473(10) . ?
C35 C39 1.495(10) . ?
C35 C42 1.536(9) . ?
C35 H35A 1.0000 . ?
C36 C39 1.505(9) . ?
C36 C41 1.529(10) . ?
C36 C40 1.558(8) . ?
C36 H36A 1.0000 . ?
C37 H37A 0.9900 . ?
C37 H37B 0.9900 . ?
C38 H38A 0.9900 . ?
C38 H38B 0.9900 . ?
C39 H39A 0.9900 . ?
C39 H39B 0.9900 . ?
C40 H40A 0.9900 . ?
C40 H40B 0.9900 . ?
C41 H41A 0.9900 . ?
C41 H41B 0.9900 . ?
C42 H42A 0.9900 . ?
C42 H42B 0.9900 . ?
C43 H43A 0.9800 . ?
C43 H43B 0.9800 . ?
C43 H43C 0.9800 . ?
C43A H43D 0.9800 . ?
C43A H43E 0.9800 . ?
C43A H43F 0.9800 . ?
C44 C48 1.528(6) . ?
C44 C53 1.535(6) . ?
C44 C51 1.542(7) . ?
C45 C52 1.513(8) . ?
C45 C49 1.526(7) . ?
C45 C48 1.538(7) . ?
C45 H45A 1.0000 . ?
C46 C49 1.516(7) . ?
C46 C50 1.518(8) . ?
C46 C53 1.537(7) . ?
C46 H46A 1.0000 . ?
C47 C52 1.522(8) . ?
C47 C50 1.533(8) . ?
C47 C51 1.539(7) . ?
C47 H47A 1.0000 . ?
C48 H48A 0.9900 . ?
C48 H48B 0.9900 . ?
C49 H49A 0.9900 . ?
C49 H49B 0.9900 . ?
C50 H50A 0.9900 . ?
C50 H50B 0.9900 . ?
C51 H51A 0.9900 . ?
C51 H51B 0.9900 . ?
C52 H52A 0.9900 . ?
C52 H52B 0.9900 . ?
C53 H53A 0.9900 . ?
C53 H53B 0.9900 . ?
C54 H54A 0.9800 . ?
C54 H54B 0.9800 . ?
C54 H54C 0.9800 . ?
C54 H54D 0.9800 . ?
C54 H54E 0.9800 . ?
C54 H54F 0.9800 . ?
O4 C55 1.423(6) . ?
O4 C56 1.438(6) . ?
O5 C58 1.430(6) . ?
O5 C57 1.433(6) . ?
C55 H55A 0.9800 . ?
C55 H55B 0.9800 . ?
C55 H55C 0.9800 . ?
C56 C57 1.497(8) . ?
C56 H56A 0.9900 . ?
C56 H56B 0.9900 . ?
C57 H57A 0.9900 . ?
C57 H57B 0.9900 . ?
C58 H58A 0.9800 . ?
C58 H58B 0.9800 . ?
C58 H58C 0.9800 . ?
O6 C59 1.385(7) . ?
O6 C60 1.415(7) . ?
O7 C62 1.410(7) . ?
O7 C61 1.413(6) . ?
C59 H59A 0.9800 . ?
C59 H59B 0.9800 . ?
C59 H59C 0.9800 . ?
C60 C61 1.517(8) . ?
C60 H60A 0.9900 . ?
C60 H60B 0.9900 . ?
C61 H61A 0.9900 . ?
C61 H61B 0.9900 . ?
C62 H62A 0.9800 . ?
C62 H62B 0.9800 . ?
C62 H62C 0.9800 . ?

loop_
_geom_torsion_atom_site_label_1
_geom_torsion_atom_site_label_2
_geom_torsion_atom_site_label_3
_geom_torsion_atom_site_label_4
_geom_torsion
_geom_torsion_site_symmetry_1
_geom_torsion_site_symmetry_2
_geom_torsion_site_symmetry_3
_geom_torsion_site_symmetry_4
_geom_torsion_publ_flag
O3A U1 O1 C3 28.3(10) . . . . ?
O2A U1 O1 C3 -100.8(7) . . . . ?
O3 U1 O1 C3 42.5(6) . . . . ?
O2 U1 O1 C3 -88.6(6) . . . . ?
O1A U1 O1 C3 67.6(12) . . . . ?
O5 U1 O1 C3 159.9(6) . . . . ?
N1 U1 O1 C3 -24.9(5) . . . . ?
O4 U1 O1 C3 156.9(5) . . . . ?
O3A U1 O2 C10 -107.3(7) . . . . ?
O2A U1 O2 C10 52.8(10) . . . . ?
O3 U1 O2 C10 -98.7(5) . . . . ?
O1 U1 O2 C10 30.4(5) . . . . ?
O1A U1 O2 C10 13.9(10) . . . . ?
O5 U1 O2 C10 120.4(5) . . . . ?
N1 U1 O2 C10 -33.3(5) . . . . ?
O4 U1 O2 C10 175.9(5) . . . . ?
O3A U1 O3 C17 71.5(14) . . . . ?
O2A U1 O3 C17 25.1(11) . . . . ?
O1 U1 O3 C17 -81.9(7) . . . . ?
O2 U1 O3 C17 50.1(7) . . . . ?
O1A U1 O3 C17 -93.0(8) . . . . ?
O5 U1 O3 C17 -171.2(6) . . . . ?
N1 U1 O3 C17 -14.8(6) . . . . ?
O4 U1 O3 C17 132.4(7) . . . . ?
O3A U1 O1A C3A 87(3) . . . . ?
O2A U1 O1A C3A -50(3) . . . . ?
O3 U1 O1A C3A 94(3) . . . . ?
O1 U1 O1A C3A -63(2) . . . . ?
O2 U1 O1A C3A -29(3) . . . . ?
O5 U1 O1A C3A -146(3) . . . . ?
N1 U1 O1A C3A 18(3) . . . . ?
O4 U1 O1A C3A 177(2) . . . . ?
O3A U1 O2A C10A -38(3) . . . . ?
O3 U1 O2A C10A -17(3) . . . . ?
O1 U1 O2A C10A 98(3) . . . . ?
O2 U1 O2A C10A -62(2) . . . . ?
O1A U1 O2A C10A 92(3) . . . . ?
O5 U1 O2A C10A 177(3) . . . . ?
N1 U1 O2A C10A 23(2) . . . . ?
O4 U1 O2A C10A -120(3) . . . . ?
O2A U1 O3A C17A 89(3) . . . . ?
O3 U1 O3A C17A -59(3) . . . . ?
O1 U1 O3A C17A -25(3) . . . . ?
O2 U1 O3A C17A 102(3) . . . . ?
O1A U1 O3A C17A -43(3) . . . . ?
O5 U1 O3A C17A -137(3) . . . . ?
N1 U1 O3A C17A 28(3) . . . . ?
O4 U1 O3A C17A -175(3) . . . . ?
O3A U1 N1 C15A 30.2(15) . . . . ?
O2A U1 N1 C15A -100.1(14) . . . . ?
O3 U1 N1 C15A 55.5(13) . . . . ?
O1 U1 N1 C15A 171.5(13) . . . . ?
O2 U1 N1 C15A -65.3(13) . . . . ?
O1A U1 N1 C15A 143.8(14) . . . . ?
O5 U1 N1 C15A -177.6(13) . . . . ?
O4 U1 N1 C15A -10.4(13) . . . . ?
O3A U1 N1 C8A 162.1(16) . . . . ?
O2A U1 N1 C8A 31.9(15) . . . . ?
O3 U1 N1 C8A -172.5(14) . . . . ?
O1 U1 N1 C8A -56.6(14) . . . . ?
O2 U1 N1 C8A 66.6(14) . . . . ?
O1A U1 N1 C8A -84.2(15) . . . . ?
O5 U1 N1 C8A -45.6(15) . . . . ?
O4 U1 N1 C8A 121.5(14) . . . . ?
O3A U1 N1 C15 -51.9(7) . . . . ?
O2A U1 N1 C15 177.8(7) . . . . ?
O3 U1 N1 C15 -26.6(3) . . . . ?
O1 U1 N1 C15 89.4(3) . . . . ?
O2 U1 N1 C15 -147.4(3) . . . . ?
O1A U1 N1 C15 61.7(6) . . . . ?
O5 U1 N1 C15 100.3(4) . . . . ?
O4 U1 N1 C15 -92.5(4) . . . . ?
O3A U1 N1 C1 -171.9(7) . . . . ?
O2A U1 N1 C1 57.8(6) . . . . ?
O3 U1 N1 C1 -146.6(3) . . . . ?
O1 U1 N1 C1 -30.6(3) . . . . ?
O2 U1 N1 C1 92.6(3) . . . . ?
O1A U1 N1 C1 -58.3(6) . . . . ?
O5 U1 N1 C1 -19.7(5) . . . . ?
O4 U1 N1 C1 147.5(3) . . . . ?
O3A U1 N1 C8 70.0(7) . . . . ?
O2A U1 N1 C8 -60.3(6) . . . . ?
O3 U1 N1 C8 95.3(3) . . . . ?
O1 U1 N1 C8 -148.7(3) . . . . ?
O2 U1 N1 C8 -25.5(3) . . . . ?
O1A U1 N1 C8 -176.4(6) . . . . ?
O5 U1 N1 C8 -137.8(3) . . . . ?
O4 U1 N1 C8 29.4(4) . . . . ?
O3A U1 N1 C1A -83.4(13) . . . . ?
O2A U1 N1 C1A 146.4(13) . . . . ?
O3 U1 N1 C1A -58.1(12) . . . . ?
O1 U1 N1 C1A 57.9(12) . . . . ?
O2 U1 N1 C1A -178.9(12) . . . . ?
O1A U1 N1 C1A 30.3(13) . . . . ?
O5 U1 N1 C1A 68.8(12) . . . . ?
O4 U1 N1 C1A -124.0(12) . . . . ?
C15A N1 C1 C2 -139.4(19) . . . . ?
C8A N1 C1 C2 174(4) . . . . ?
C15 N1 C1 C2 -49.5(6) . . . . ?
C8 N1 C1 C2 -167.7(5) . . . . ?
C1A N1 C1 C2 -31.4(12) . . . . ?
U1 N1 C1 C2 72.3(5) . . . . ?
N1 C1 C2 C7 118.3(6) . . . . ?
N1 C1 C2 C3 -62.8(7) . . . . ?
U1 O1 C3 C2 44.2(8) . . . . ?
U1 O1 C3 C4 -134.2(6) . . . . ?
C7 C2 C3 O1 -178.9(5) . . . . ?
C1 C2 C3 O1 2.3(8) . . . . ?
C7 C2 C3 C4 -0.4(9) . . . . ?
C1 C2 C3 C4 -179.2(6) . . . . ?
O1 C3 C4 C5 179.8(5) . . . . ?
C2 C3 C4 C5 1.4(10) . . . . ?
O1 C3 C4 C22 0.1(11) . . . . ?
C2 C3 C4 C22 -178.3(5) . . . . ?
C3 C4 C5 C6 -0.5(10) . . . . ?
C22 C4 C5 C6 179.2(6) . . . . ?
C4 C5 C6 C7 -1.5(10) . . . . ?
C4 C5 C6 C32 177.0(6) . . . . ?
C5 C6 C7 C2 2.6(10) . . . . ?
C32 C6 C7 C2 -175.9(6) . . . . ?
C3 C2 C7 C6 -1.7(9) . . . . ?
C1 C2 C7 C6 177.1(6) . . . . ?
C15A N1 C1A C2A 171(2) . . . . ?
C8A N1 C1A C2A 44(3) . . . . ?
C15 N1 C1A C2A 178(4) . . . . ?
C1 N1 C1A C2A 33(2) . . . . ?
C8 N1 C1A C2A 142.2(14) . . . . ?
U1 N1 C1A C2A -75(2) . . . . ?
N1 C1A C2A C3A 71(3) . . . . ?
N1 C1A C2A C7A -115(2) . . . . ?
U1 O1A C3A C2A -33(4) . . . . ?
U1 O1A C3A C4A 142(2) . . . . ?
C7A C2A C3A O1A 175(3) . . . . ?
C1A C2A C3A O1A -11(3) . . . . ?
C7A C2A C3A C4A 0.0 . . . . ?
C1A C2A C3A C4A 174(2) . . . . ?
O1A C3A C4A C5A -175(3) . . . . ?
C2A C3A C4A C5A 0.0 . . . . ?
O1A C3A C4A C22 19(3) . . . . ?
C2A C3A C4A C22 -166(3) . . . . ?
C3A C4A C5A C6A 0.0 . . . . ?
C22 C4A C5A C6A 165(3) . . . . ?
C4A C5A C6A C7A 0.0 . . . . ?
C4A C5A C6A C32 -174(3) . . . . ?
C5A C6A C7A C2A 0.0 . . . . ?
C32 C6A C7A C2A 175(2) . . . . ?
C3A C2A C7A C6A 0.0 . . . . ?
C1A C2A C7A C6A -174(2) . . . . ?
C15A N1 C8 C9 163(2) . . . . ?
C8A N1 C8 C9 -41.6(16) . . . . ?
C15 N1 C8 C9 -167.0(4) . . . . ?
C1 N1 C8 C9 -49.3(6) . . . . ?
C1A N1 C8 C9 -148.7(17) . . . . ?
U1 N1 C8 C9 69.9(5) . . . . ?
N1 C8 C9 C14 114.9(5) . . . . ?
N1 C8 C9 C10 -61.5(7) . . . . ?
U1 O2 C10 C9 54.1(8) . . . . ?
U1 O2 C10 C11 -126.3(5) . . . . ?
C14 C9 C10 O2 -178.6(5) . . . . ?
C8 C9 C10 O2 -2.2(8) . . . . ?
C14 C9 C10 C11 1.8(8) . . . . ?
C8 C9 C10 C11 178.2(5) . . . . ?
O2 C10 C11 C12 178.0(6) . . . . ?
C9 C10 C11 C12 -2.4(9) . . . . ?
O2 C10 C11 C33 0.1(9) . . . . ?
C9 C10 C11 C33 179.7(5) . . . . ?
C10 C11 C12 C13 3.0(10) . . . . ?
C33 C11 C12 C13 -179.1(6) . . . . ?
C11 C12 C13 C14 -2.7(10) . . . . ?
C11 C12 C13 C43 179.9(8) . . . . ?
C12 C13 C14 C9 1.9(9) . . . . ?
C43 C13 C14 C9 179.2(8) . . . . ?
C10 C9 C14 C13 -1.6(9) . . . . ?
C8 C9 C14 C13 -177.9(6) . . . . ?
C15A N1 C8A C9A 58(3) . . . . ?
C15 N1 C8A C9A 150.9(14) . . . . ?
C1 N1 C8A C9A -157(5) . . . . ?
C8 N1 C8A C9A 41(2) . . . . ?
C1A N1 C8A C9A 177(2) . . . . ?
U1 N1 C8A C9A -69(2) . . . . ?
N1 C8A C9A C10A 65(3) . . . . ?
N1 C8A C9A C14A -126(2) . . . . ?
U1 O2A C10A C11A 144(2) . . . . ?
U1 O2A C10A C9A -35(3) . . . . ?
C14A C9A C10A O2A 179(2) . . . . ?
C8A C9A C10A O2A -12(3) . . . . ?
C14A C9A C10A C11A 0.0 . . . . ?
C8A C9A C10A C11A 169(3) . . . . ?
O2A C10A C11A C12A -179(2) . . . . ?
C9A C10A C11A C12A 0.0 . . . . ?
O2A C10A C11A C33 -4(3) . . . . ?
C9A C10A C11A C33 175(2) . . . . ?
C10A C11A C12A C13A 0.0 . . . . ?
C33 C11A C12A C13A -175(2) . . . . ?
C11A C12A C13A C14A 0.0 . . . . ?
C11A C12A C13A C43A -179(3) . . . . ?
C12A C13A C14A C9A 0.0 . . . . ?
C43A C13A C14A C9A 179(2) . . . . ?
C10A C9A C14A C13A 0.0 . . . . ?
C8A C9A C14A C13A -169(3) . . . . ?
C15A N1 C15 C16 -39.6(13) . . . . ?
C8A N1 C15 C16 -154.9(17) . . . . ?
C1 N1 C15 C16 -175.0(5) . . . . ?
C8 N1 C15 C16 -58.0(6) . . . . ?
C1A N1 C15 C16 147(3) . . . . ?
U1 N1 C15 C16 64.5(5) . . . . ?
N1 C15 C16 C21 129.0(5) . . . . ?
N1 C15 C16 C17 -62.4(7) . . . . ?
U1 O3 C17 C16 23.6(10) . . . . ?
U1 O3 C17 C18 -158.1(5) . . . . ?
C21 C16 C17 O3 -177.3(5) . . . . ?
C15 C16 C17 O3 14.2(8) . . . . ?
C21 C16 C17 C18 4.4(9) . . . . ?
C15 C16 C17 C18 -164.1(6) . . . . ?
O3 C17 C18 C19 178.1(6) . . . . ?
C16 C17 C18 C19 -3.7(9) . . . . ?
O3 C17 C18 C44 -2.9(10) . . . . ?
C16 C17 C18 C44 175.4(5) . . . . ?
C17 C18 C19 C20 0.7(9) . . . . ?
C44 C18 C19 C20 -178.3(7) . . . . ?
C18 C19 C20 C21 1.5(10) . . . . ?
C18 C19 C20 C54 176.2(8) . . . . ?
C19 C20 C21 C16 -0.9(10) . . . . ?
C54 C20 C21 C16 -175.8(6) . . . . ?
C17 C16 C21 C20 -2.1(10) . . . . ?
C15 C16 C21 C20 166.5(6) . . . . ?
C8A N1 C15A C16A 160(2) . . . . ?
C15 N1 C15A C16A 37.3(18) . . . . ?
C1 N1 C15A C16A 140.1(15) . . . . ?
C8 N1 C15A C16A -172(4) . . . . ?
C1A N1 C15A C16A 41(3) . . . . ?
U1 N1 C15A C16A -71(2) . . . . ?
N1 C15A C16A C17A 63(3) . . . . ?
N1 C15A C16A C21A -114(2) . . . . ?
U1 O3A C17A C18A 130(3) . . . . ?
U1 O3A C17A C16A -46(4) . . . . ?
C21A C16A C17A O3A 176(2) . . . . ?
C15A C16A C17A O3A -1(3) . . . . ?
C21A C16A C17A C18A 0.0 . . . . ?
C15A C16A C17A C18A -177(3) . . . . ?
O3A C17A C18A C19A -176(3) . . . . ?
C16A C17A C18A C19A 0.0 . . . . ?
O3A C17A C18A C44 4(4) . . . . ?
C16A C17A C18A C44 179(3) . . . . ?
C17A C18A C19A C20A 0.0 . . . . ?
C44 C18A C19A C20A -179(3) . . . . ?
C18A C19A C20A C21A 0.0 . . . . ?
C18A C19A C20A C54 -174(3) . . . . ?
C19A C20A C21A C16A 0.0 . . . . ?
C54 C20A C21A C16A 173(3) . . . . ?
C17A C16A C21A C20A 0.0 . . . . ?
C15A C16A C21A C20A 177(3) . . . . ?
C3A C4A C22 C26 148.9(14) . . . . ?
C5A C4A C22 C26 -16(2) . . . . ?
C3A C4A C22 C29 -87.6(18) . . . . ?
C5A C4A C22 C29 107.2(16) . . . . ?
C3A C4A C22 C4 -58(18) . . . . ?
C5A C4A C22 C4 137(20) . . . . ?
C3A C4A C22 C31 32(2) . . . . ?
C5A C4A C22 C31 -132.8(15) . . . . ?
C5 C4 C22 C4A -25(19) . . . . ?
C3 C4 C22 C4A 154(20) . . . . ?
C5 C4 C22 C26 1.9(8) . . . . ?
C3 C4 C22 C26 -178.4(7) . . . . ?
C5 C4 C22 C29 125.6(6) . . . . ?
C3 C4 C22 C29 -54.7(9) . . . . ?
C5 C4 C22 C31 -116.8(6) . . . . ?
C3 C4 C22 C31 62.9(8) . . . . ?
C4A C22 C26 C23 -173.5(16) . . . . ?
C29 C22 C26 C23 60.5(7) . . . . ?
C4 C22 C26 C23 -175.7(6) . . . . ?
C31 C22 C26 C23 -56.6(7) . . . . ?
C27 C23 C26 C22 57.9(8) . . . . ?
C30 C23 C26 C22 -63.6(8) . . . . ?
C28 C24 C27 C23 -59.7(8) . . . . ?
C31 C24 C27 C23 61.3(8) . . . . ?
C30 C23 C27 C24 58.3(8) . . . . ?
C26 C23 C27 C24 -59.4(8) . . . . ?
C29 C25 C28 C24 57.9(7) . . . . ?
C30 C25 C28 C24 -59.4(6) . . . . ?
C27 C24 C28 C25 62.7(7) . . . . ?
C31 C24 C28 C25 -57.8(8) . . . . ?
C4A C22 C29 C25 -179.6(13) . . . . ?
C26 C22 C29 C25 -57.3(6) . . . . ?
C4 C22 C29 C25 178.0(5) . . . . ?
C31 C22 C29 C25 59.9(6) . . . . ?
C28 C25 C29 C22 -60.1(6) . . . . ?
C30 C25 C29 C22 56.7(7) . . . . ?
C27 C23 C30 C25 -56.3(8) . . . . ?
C26 C23 C30 C25 64.2(8) . . . . ?
C28 C25 C30 C23 56.1(8) . . . . ?
C29 C25 C30 C23 -62.4(8) . . . . ?
C27 C24 C31 C22 -61.9(7) . . . . ?
C28 C24 C31 C22 58.8(7) . . . . ?
C4A C22 C31 C24 176.2(15) . . . . ?
C26 C22 C31 C24 59.5(6) . . . . ?
C29 C22 C31 C24 -59.4(6) . . . . ?
C4 C22 C31 C24 -179.1(5) . . . . ?
C7 C6 C32 C6A -166(8) . . . . ?
C5 C6 C32 C6A 16(7) . . . . ?
C5A C6A C32 C6 -142(8) . . . . ?
C7A C6A C32 C6 43(6) . . . . ?
C10A C11A C33 C42 42(2) . . . . ?
C12A C11A C33 C42 -142.8(12) . . . . ?
C10A C11A C33 C37 156.2(17) . . . . ?
C12A C11A C33 C37 -28.9(15) . . . . ?
C10A C11A C33 C40 -80(2) . . . . ?
C12A C11A C33 C40 94.9(15) . . . . ?
C10A C11A C33 C11 -97(6) . . . . ?
C12A C11A C33 C11 78(5) . . . . ?
C12 C11 C33 C11A -77(5) . . . . ?
C10 C11 C33 C11A 101(5) . . . . ?
C12 C11 C33 C42 -120.4(7) . . . . ?
C10 C11 C33 C42 57.4(7) . . . . ?
C12 C11 C33 C37 1.8(8) . . . . ?
C10 C11 C33 C37 179.6(6) . . . . ?
C12 C11 C33 C40 118.6(7) . . . . ?
C10 C11 C33 C40 -63.6(7) . . . . ?
C11A C33 C37 C34 -165.0(13) . . . . ?
C42 C33 C37 C34 -54.2(8) . . . . ?
C40 C33 C37 C34 62.1(7) . . . . ?
C11 C33 C37 C34 -179.7(6) . . . . ?
C41 C34 C37 C33 -65.5(8) . . . . ?
C38 C34 C37 C33 56.1(9) . . . . ?
C39 C35 C38 C34 -60.0(8) . . . . ?
C42 C35 C38 C34 61.4(8) . . . . ?
C41 C34 C38 C35 60.0(9) . . . . ?
C37 C34 C38 C35 -59.1(9) . . . . ?
C38 C35 C39 C36 59.8(7) . . . . ?
C42 C35 C39 C36 -60.6(7) . . . . ?
C41 C36 C39 C35 -56.6(7) . . . . ?
C40 C36 C39 C35 61.0(7) . . . . ?
C11A C33 C40 C36 176.9(13) . . . . ?
C42 C33 C40 C36 57.4(7) . . . . ?
C37 C33 C40 C36 -58.3(7) . . . . ?
C11 C33 C40 C36 -178.6(5) . . . . ?
C39 C36 C40 C33 -60.1(7) . . . . ?
C41 C36 C40 C33 57.6(7) . . . . ?
C38 C34 C41 C36 -58.8(8) . . . . ?
C37 C34 C41 C36 63.4(7) . . . . ?
C39 C36 C41 C34 56.8(8) . . . . ?
C40 C36 C41 C34 -60.6(8) . . . . ?
C11A C33 C42 C35 173.2(14) . . . . ?
C37 C33 C42 C35 58.8(7) . . . . ?
C40 C33 C42 C35 -55.9(7) . . . . ?
C11 C33 C42 C35 -176.8(6) . . . . ?
C38 C35 C42 C33 -63.4(8) . . . . ?
C39 C35 C42 C33 58.2(8) . . . . ?
C19 C18 C44 C48 7.1(8) . . . . ?
C17 C18 C44 C48 -171.9(6) . . . . ?
C19 C18 C44 C53 -113.1(6) . . . . ?
C17 C18 C44 C53 67.9(8) . . . . ?
C19 C18 C44 C51 125.2(6) . . . . ?
C17 C18 C44 C51 -53.8(8) . . . . ?
C19 C18 C44 C18A -117(9) . . . . ?
C17 C18 C44 C18A 64(9) . . . . ?
C17A C18A C44 C18 -134(10) . . . . ?
C19A C18A C44 C18 45(8) . . . . ?
C17A C18A C44 C48 166.4(19) . . . . ?
C19A C18A C44 C48 -14.4(17) . . . . ?
C17A C18A C44 C53 50(3) . . . . ?
C19A C18A C44 C53 -131.2(13) . . . . ?
C17A C18A C44 C51 -68(3) . . . . ?
C19A C18A C44 C51 110.8(14) . . . . ?
C18 C44 C48 C45 178.7(5) . . . . ?
C53 C44 C48 C45 -58.5(5) . . . . ?
C51 C44 C48 C45 58.6(5) . . . . ?
C18A C44 C48 C45 -172.3(15) . . . . ?
C52 C45 C48 C44 -59.7(6) . . . . ?
C49 C45 C48 C44 59.8(6) . . . . ?
C50 C46 C49 C45 -59.8(6) . . . . ?
C53 C46 C49 C45 60.1(6) . . . . ?
C52 C45 C49 C46 60.4(6) . . . . ?
C48 C45 C49 C46 -59.1(6) . . . . ?
C49 C46 C50 C47 58.9(6) . . . . ?
C53 C46 C50 C47 -61.7(6) . . . . ?
C52 C47 C50 C46 -58.6(6) . . . . ?
C51 C47 C50 C46 61.1(6) . . . . ?
C52 C47 C51 C44 61.1(6) . . . . ?
C50 C47 C51 C44 -58.7(6) . . . . ?
C18 C44 C51 C47 -179.8(5) . . . . ?
C48 C44 C51 C47 -59.1(6) . . . . ?
C53 C44 C51 C47 56.9(6) . . . . ?
C18A C44 C51 C47 170.8(12) . . . . ?
C49 C45 C52 C47 -60.4(6) . . . . ?
C48 C45 C52 C47 58.7(6) . . . . ?
C50 C47 C52 C45 59.5(6) . . . . ?
C51 C47 C52 C45 -59.9(6) . . . . ?
C18 C44 C53 C46 -179.8(5) . . . . ?
C48 C44 C53 C46 57.9(5) . . . . ?
C51 C44 C53 C46 -57.6(5) . . . . ?
C18A C44 C53 C46 -179.1(13) . . . . ?
C49 C46 C53 C44 -60.2(6) . . . . ?
C50 C46 C53 C44 60.3(6) . . . . ?
C21 C20 C54 C20A -46(13) . . . . ?
C19 C20 C54 C20A 140(13) . . . . ?
C19A C20A C54 C20 -29(13) . . . . ?
C21A C20A C54 C20 157(15) . . . . ?
O3A U1 O4 C55 -58.3(8) . . . . ?
O2A U1 O4 C55 62.5(7) . . . . ?
O3 U1 O4 C55 -80.1(4) . . . . ?
O1 U1 O4 C55 158.9(4) . . . . ?
O2 U1 O4 C55 34.3(4) . . . . ?
O1A U1 O4 C55 -161.9(8) . . . . ?
O5 U1 O4 C55 155.5(4) . . . . ?
N1 U1 O4 C55 -18.1(5) . . . . ?
O3A U1 O4 C56 140.6(7) . . . . ?
O2A U1 O4 C56 -98.6(7) . . . . ?
O3 U1 O4 C56 118.8(4) . . . . ?
O1 U1 O4 C56 -2.2(4) . . . . ?
O2 U1 O4 C56 -126.8(4) . . . . ?
O1A U1 O4 C56 37.0(8) . . . . ?
O5 U1 O4 C56 -5.6(3) . . . . ?
N1 U1 O4 C56 -179.2(3) . . . . ?
O3A U1 O5 C58 -155.9(9) . . . . ?
O2A U1 O5 C58 -13.6(7) . . . . ?
O3 U1 O5 C58 176.5(4) . . . . ?
O1 U1 O5 C58 69.3(4) . . . . ?
O2 U1 O5 C58 -44.7(4) . . . . ?
O1A U1 O5 C58 96.5(7) . . . . ?
N1 U1 O5 C58 58.6(5) . . . . ?
O4 U1 O5 C58 -112.8(4) . . . . ?
O3A U1 O5 C57 -8.9(9) . . . . ?
O2A U1 O5 C57 133.4(6) . . . . ?
O3 U1 O5 C57 -36.5(4) . . . . ?
O1 U1 O5 C57 -143.7(3) . . . . ?
O2 U1 O5 C57 102.3(3) . . . . ?
O1A U1 O5 C57 -116.5(6) . . . . ?
N1 U1 O5 C57 -154.4(3) . . . . ?
O4 U1 O5 C57 34.2(3) . . . . ?
C55 O4 C56 C57 174.7(5) . . . . ?
U1 O4 C56 C57 -22.0(5) . . . . ?
C58 O5 C57 C56 89.1(5) . . . . ?
U1 O5 C57 C56 -62.2(5) . . . . ?
O4 C56 C57 O5 54.8(6) . . . . ?
C59 O6 C60 C61 -168.9(5) . . . . ?
C62 O7 C61 C60 -177.9(5) . . . . ?
O6 C60 C61 O7 -70.8(6) . . . . ?
